data_4088486
loop_
_publ_author_name
'Barnard, Jonathan H.'
'Yruegas, Sam'
'Couchman, Shannon A.'
'Wilson, David J. D.'
'Dutton, Jason L.'
'Martin, Caleb D.'

_publ_section_title
;
 Reactivity of a Phosphaalkyne with Pentaarylboroles
;
_journal_issue 7
_journal_name_full Organometallics
_journal_page_first 929
_journal_paper_doi 10.1021/acs.organomet.6b00123
_journal_volume 35
_journal_year 2016
_chemical_formula_moiety 'C40 H29 B'
_chemical_formula_sum 'C40 H29 B'
_chemical_formula_weight 520.44
_chemical_name_common B-Biphenylborole
_space_group_crystal_system triclinic
_space_group_IT_number 2
_space_group_name_Hall '-P 1'
_space_group_name_H-M_alt 'P -1'
_atom_sites_solution_hydrogens geom
_audit_creation_method SHELXL-2013
_cell_angle_alpha 68.210(2)
_cell_angle_beta 88.182(2)
_cell_angle_gamma 85.905(2)
_cell_formula_units_Z 2
_cell_length_a 11.0877(6)
_cell_length_b 11.9227(7)
_cell_length_c 12.2107(7)
_cell_measurement_reflns_used 9899
_cell_measurement_temperature 150(2)
_cell_measurement_theta_max 27.8925
_cell_measurement_theta_min 2.5655
_cell_volume 1495.01(15)
_computing_cell_refinement 'Bruker SAINT'
_computing_data_collection 'Bruker APEX2'
_computing_data_reduction 'Bruker SAINT'
_computing_molecular_graphics 'Bruker SHELXTL'
_computing_publication_material 'Bruker SHELXTL'
_computing_structure_refinement 'SHELXL-2013 (Sheldrick, 2013)'
_computing_structure_solution 'SHELXS-97 (Sheldrick 2008)'
_diffrn_ambient_temperature 150(2)
_diffrn_measured_fraction_theta_full 0.998
_diffrn_measured_fraction_theta_max 0.998
_diffrn_measurement_device_type 'Bruker APEX-II CCD'
_diffrn_measurement_method '\f and \w scans'
_diffrn_radiation_type MoK\a
_diffrn_radiation_wavelength 0.71073
_diffrn_reflns_av_R_equivalents 0.0318
_diffrn_reflns_av_unetI/netI 0.0198
_diffrn_reflns_Laue_measured_fraction_full 0.998
_diffrn_reflns_Laue_measured_fraction_max 0.998
_diffrn_reflns_limit_h_max 14
_diffrn_reflns_limit_h_min -14
_diffrn_reflns_limit_k_max 15
_diffrn_reflns_limit_k_min -15
_diffrn_reflns_limit_l_max 15
_diffrn_reflns_limit_l_min -15
_diffrn_reflns_number 46902
_diffrn_reflns_point_group_measured_fraction_full 0.998
_diffrn_reflns_point_group_measured_fraction_max 0.998
_diffrn_reflns_theta_full 25.242
_diffrn_reflns_theta_max 27.103
_diffrn_reflns_theta_min 2.521
_exptl_absorpt_coefficient_mu 0.065
_exptl_absorpt_correction_T_max 1.000
_exptl_absorpt_correction_T_min 0.996
_exptl_absorpt_correction_type multi-scan
_exptl_absorpt_process_details SADABs
_exptl_crystal_colour blue
_exptl_crystal_density_diffrn 1.156
_exptl_crystal_description prism
_exptl_crystal_F_000 548
_exptl_crystal_size_max 0.540
_exptl_crystal_size_mid 0.320
_exptl_crystal_size_min 0.200
_platon_squeeze_details
;Comments
In reference to the level G alerts
PLAT605_ALERT_4_G and PLAT869_ALERT_4_G, 
the unit cell contains 1 
methylene chloride molecule 
on an inversion center 
which has been treated
as a diffuse contribution to the overall 
scattering without specific atom
positions by SQUEEZE/PLATON. 
The level C alert PLAT369_ALERT_2_C
results from PLATON evaluating the 
structure as aromatic when the molecule 
is actually antiaromatic. The C2-C3 bond
(1.53 \%A) is a single bond in this case.
;
_refine_diff_density_max 0.264
_refine_diff_density_min -0.174
_refine_diff_density_rms 0.034
_refine_ls_extinction_method none
_refine_ls_goodness_of_fit_ref 1.042
_refine_ls_hydrogen_treatment constr
_refine_ls_matrix_type full
_refine_ls_number_parameters 370
_refine_ls_number_reflns 6594
_refine_ls_number_restraints 0
_refine_ls_restrained_S_all 1.042
_refine_ls_R_factor_all 0.0488
_refine_ls_R_factor_gt 0.0409
_refine_ls_shift/su_max 0.001
_refine_ls_shift/su_mean 0.000
_refine_ls_structure_factor_coef Fsqd
_refine_ls_weighting_details 'w=1/[\s^2^(Fo^2^)+(0.0452P)^2^+0.4533P] where P=(Fo^2^+2Fc^2^)/3'
_refine_ls_weighting_scheme calc
_refine_ls_wR_factor_gt 0.1009
_refine_ls_wR_factor_ref 0.1047
_reflns_Friedel_coverage 0.000
_reflns_number_gt 5578
_reflns_number_total 6594
_reflns_threshold_expression 'I > 2\s(I)'
_cod_data_source_file om6b00123_si_002.cif
_cod_data_source_block 1Ph
_cod_database_code 4088486
_shelx_space_group_comment
;
The symmetry employed for this shelxl refinement is uniquely defined
by the following loop, which should always be used as a source of
symmetry information in preference to the above space-group names.
They are only intended as comments.
;
_shelx_estimated_absorpt_t_min 0.966
_shelx_estimated_absorpt_t_max 0.987
_shelxl_version_number 2013-4
_platon_squeeze_void_probe_radius 1.20

loop_
_space_group_symop_operation_xyz
'x, y, z'
'-x, -y, -z'

loop_
_atom_site_label
_atom_site_type_symbol
_atom_site_fract_x
_atom_site_fract_y
_atom_site_fract_z
_atom_site_U_iso_or_equiv
_atom_site_adp_type
_atom_site_occupancy
_atom_site_site_symmetry_order
_atom_site_calc_flag
_atom_site_refinement_flags_posn
_atom_site_refinement_flags_adp
B1 B 0.72840(11) 0.99165(11) 0.52105(11) 0.0247(3) Uani 1 1 d . .
C1 C 0.77017(10) 0.85760(10) 0.53292(10) 0.0254(2) Uani 1 1 d . .
C2 C 0.84629(10) 0.81325(10) 0.62603(10) 0.0238(2) Uani 1 1 d . .
C3 C 0.85768(10) 0.90488(10) 0.68461(10) 0.0236(2) Uani 1 1 d . .
C4 C 0.78864(10) 1.00802(10) 0.62972(10) 0.0246(2) Uani 1 1 d . .
C11 C 0.73551(10) 0.78923(10) 0.46064(10) 0.0258(2) Uani 1 1 d . .
C12 C 0.68730(11) 0.67616(11) 0.51382(11) 0.0313(3) Uani 1 1 d . .
H12 H 0.6781 0.6426 0.5971 0.038 Uiso 1 1 calc R U
C13 C 0.65281(12) 0.61242(12) 0.44665(13) 0.0374(3) Uani 1 1 d . .
H13 H 0.6200 0.5358 0.4841 0.045 Uiso 1 1 calc R U
C14 C 0.66598(12) 0.65989(13) 0.32538(13) 0.0385(3) Uani 1 1 d . .
H14 H 0.6422 0.6162 0.2794 0.046 Uiso 1 1 calc R U
C15 C 0.71407(12) 0.77165(13) 0.27129(12) 0.0379(3) Uani 1 1 d . .
H15 H 0.7237 0.8043 0.1880 0.045 Uiso 1 1 calc R U
C16 C 0.74822(11) 0.83610(11) 0.33817(11) 0.0310(3) Uani 1 1 d . .
H16 H 0.7805 0.9129 0.3002 0.037 Uiso 1 1 calc R U
C21 C 0.91652(10) 0.69496(10) 0.66902(10) 0.0242(2) Uani 1 1 d . .
C22 C 0.91654(11) 0.62041(10) 0.78787(10) 0.0278(2) Uani 1 1 d . .
H22 H 0.8683 0.6441 0.8423 0.033 Uiso 1 1 calc R U
C23 C 0.98649(11) 0.51164(11) 0.82758(11) 0.0326(3) Uani 1 1 d . .
H23 H 0.9844 0.4602 0.9084 0.039 Uiso 1 1 calc R U
C24 C 1.05906(11) 0.47854(11) 0.74921(12) 0.0347(3) Uani 1 1 d . .
H24 H 1.1092 0.4057 0.7768 0.042 Uiso 1 1 calc R U
C25 C 1.05911(12) 0.55108(12) 0.63073(13) 0.0372(3) Uani 1 1 d . .
H25 H 1.1082 0.5275 0.5768 0.045 Uiso 1 1 calc R U
C26 C 0.98751(11) 0.65807(11) 0.59084(11) 0.0316(3) Uani 1 1 d . .
H26 H 0.9868 0.7069 0.5092 0.038 Uiso 1 1 calc R U
C31 C 0.93950(10) 0.87936(9) 0.78559(10) 0.0239(2) Uani 1 1 d . .
C32 C 0.89606(11) 0.88420(11) 0.89236(10) 0.0298(3) Uani 1 1 d . .
H32 H 0.8124 0.9025 0.9013 0.036 Uiso 1 1 calc R U
C33 C 0.97426(13) 0.86243(12) 0.98542(11) 0.0374(3) Uani 1 1 d . .
H33 H 0.9438 0.8646 1.0582 0.045 Uiso 1 1 calc R U
C34 C 1.09644(13) 0.83753(12) 0.97271(12) 0.0386(3) Uani 1 1 d . .
H34 H 1.1499 0.8235 1.0364 0.046 Uiso 1 1 calc R U
C35 C 1.14061(12) 0.83311(11) 0.86698(12) 0.0345(3) Uani 1 1 d . .
H35 H 1.2247 0.8169 0.8577 0.041 Uiso 1 1 calc R U
C36 C 1.06244(11) 0.85227(10) 0.77472(11) 0.0282(2) Uani 1 1 d . .
H36 H 1.0930 0.8469 0.7032 0.034 Uiso 1 1 calc R U
C41 C 0.78478(10) 1.11732(10) 0.66036(9) 0.0244(2) Uani 1 1 d . .
C42 C 0.67627(11) 1.18340(11) 0.66230(11) 0.0325(3) Uani 1 1 d . .
H42 H 0.6027 1.1566 0.6459 0.039 Uiso 1 1 calc R U
C43 C 0.67408(13) 1.28777(12) 0.68785(12) 0.0390(3) Uani 1 1 d . .
H43 H 0.5991 1.3306 0.6903 0.047 Uiso 1 1 calc R U
C44 C 0.77981(13) 1.32972(11) 0.70969(11) 0.0370(3) Uani 1 1 d . .
H44 H 0.7783 1.4018 0.7259 0.044 Uiso 1 1 calc R U
C45 C 0.88809(12) 1.26537(11) 0.70772(11) 0.0342(3) Uani 1 1 d . .
H45 H 0.9615 1.2935 0.7227 0.041 Uiso 1 1 calc R U
C46 C 0.89047(11) 1.16068(10) 0.68414(10) 0.0287(2) Uani 1 1 d . .
H46 H 0.9657 1.1172 0.6841 0.034 Uiso 1 1 calc R U
C61 C 0.65272(10) 1.08743(10) 0.42106(10) 0.0239(2) Uani 1 1 d . .
C62 C 0.56264(10) 1.05208(10) 0.36413(10) 0.0252(2) Uani 1 1 d . .
H62 H 0.5518 0.9683 0.3851 0.030 Uiso 1 1 calc R U
C63 C 0.48970(10) 1.13573(11) 0.27877(10) 0.0261(2) Uani 1 1 d . .
H63 H 0.4274 1.1087 0.2447 0.031 Uiso 1 1 calc R U
C64 C 0.50588(10) 1.25974(10) 0.24145(9) 0.0245(2) Uani 1 1 d . .
C65 C 0.59698(10) 1.29616(10) 0.29522(10) 0.0263(2) Uani 1 1 d . .
H65 H 0.6109 1.3797 0.2704 0.032 Uiso 1 1 calc R U
C66 C 0.66712(10) 1.21240(10) 0.38399(10) 0.0252(2) Uani 1 1 d . .
H66 H 0.7265 1.2400 0.4208 0.030 Uiso 1 1 calc R U
C71 C 0.42821(10) 1.34894(11) 0.14776(10) 0.0265(2) Uani 1 1 d . .
C72 C 0.37613(11) 1.31589(12) 0.06211(11) 0.0322(3) Uani 1 1 d . .
H72 H 0.3917 1.2361 0.0633 0.039 Uiso 1 1 calc R U
C73 C 0.30216(12) 1.39799(13) -0.02433(11) 0.0362(3) Uani 1 1 d . .
H73 H 0.2672 1.3738 -0.0814 0.043 Uiso 1 1 calc R U
C74 C 0.27886(11) 1.51471(12) -0.02826(11) 0.0359(3) Uani 1 1 d . .
H74 H 0.2274 1.5705 -0.0873 0.043 Uiso 1 1 calc R U
C75 C 0.33109(11) 1.54980(12) 0.05456(11) 0.0344(3) Uani 1 1 d . .
H75 H 0.3166 1.6304 0.0516 0.041 Uiso 1 1 calc R U
C76 C 0.40448(11) 1.46756(11) 0.14187(10) 0.0299(3) Uani 1 1 d . .
H76 H 0.4392 1.4924 0.1986 0.036 Uiso 1 1 calc R U

loop_
_atom_site_aniso_label
_atom_site_aniso_U_11
_atom_site_aniso_U_22
_atom_site_aniso_U_33
_atom_site_aniso_U_23
_atom_site_aniso_U_13
_atom_site_aniso_U_12
B1 0.0220(6) 0.0253(6) 0.0263(6) -0.0091(5) 0.0007(5) -0.0026(5)
C1 0.0267(6) 0.0240(5) 0.0247(5) -0.0083(4) -0.0012(4) -0.0006(4)
C2 0.0242(5) 0.0232(5) 0.0232(5) -0.0079(4) 0.0017(4) -0.0008(4)
C3 0.0218(5) 0.0246(5) 0.0247(5) -0.0093(4) 0.0010(4) -0.0025(4)
C4 0.0227(5) 0.0244(5) 0.0264(5) -0.0090(4) -0.0012(4) -0.0010(4)
C11 0.0247(5) 0.0255(5) 0.0282(6) -0.0118(5) -0.0036(4) 0.0037(4)
C12 0.0327(6) 0.0307(6) 0.0304(6) -0.0111(5) -0.0003(5) -0.0017(5)
C13 0.0360(7) 0.0330(7) 0.0482(8) -0.0203(6) 0.0003(6) -0.0052(5)
C14 0.0370(7) 0.0441(8) 0.0465(8) -0.0312(6) -0.0054(6) 0.0022(6)
C15 0.0425(7) 0.0446(7) 0.0301(6) -0.0193(6) -0.0026(5) 0.0057(6)
C16 0.0338(6) 0.0300(6) 0.0286(6) -0.0107(5) -0.0015(5) 0.0024(5)
C21 0.0224(5) 0.0227(5) 0.0278(6) -0.0095(4) -0.0029(4) -0.0009(4)
C22 0.0290(6) 0.0254(6) 0.0285(6) -0.0094(5) -0.0010(5) -0.0013(4)
C23 0.0368(7) 0.0243(6) 0.0334(6) -0.0062(5) -0.0110(5) -0.0010(5)
C24 0.0308(6) 0.0262(6) 0.0505(8) -0.0182(6) -0.0155(6) 0.0058(5)
C25 0.0318(6) 0.0396(7) 0.0471(8) -0.0254(6) -0.0026(6) 0.0067(5)
C26 0.0320(6) 0.0337(6) 0.0296(6) -0.0130(5) -0.0003(5) 0.0017(5)
C31 0.0269(6) 0.0186(5) 0.0249(5) -0.0064(4) -0.0032(4) -0.0006(4)
C32 0.0312(6) 0.0294(6) 0.0279(6) -0.0096(5) 0.0001(5) -0.0013(5)
C33 0.0483(8) 0.0392(7) 0.0244(6) -0.0112(5) -0.0027(5) -0.0023(6)
C34 0.0434(7) 0.0376(7) 0.0317(7) -0.0087(5) -0.0164(6) 0.0015(6)
C35 0.0292(6) 0.0324(6) 0.0391(7) -0.0101(5) -0.0100(5) 0.0028(5)
C36 0.0281(6) 0.0264(6) 0.0295(6) -0.0098(5) -0.0019(5) 0.0004(4)
C41 0.0292(6) 0.0224(5) 0.0204(5) -0.0064(4) -0.0021(4) -0.0015(4)
C42 0.0294(6) 0.0313(6) 0.0387(7) -0.0152(5) -0.0021(5) -0.0004(5)
C43 0.0416(7) 0.0341(7) 0.0439(8) -0.0189(6) 0.0023(6) 0.0054(6)
C44 0.0557(8) 0.0266(6) 0.0319(6) -0.0144(5) -0.0018(6) -0.0026(6)
C45 0.0419(7) 0.0291(6) 0.0315(6) -0.0095(5) -0.0076(5) -0.0084(5)
C46 0.0294(6) 0.0251(6) 0.0291(6) -0.0070(5) -0.0041(5) -0.0011(5)
C61 0.0222(5) 0.0262(6) 0.0236(5) -0.0100(4) -0.0004(4) 0.0010(4)
C62 0.0245(5) 0.0245(5) 0.0263(5) -0.0092(4) 0.0000(4) -0.0017(4)
C63 0.0214(5) 0.0311(6) 0.0266(6) -0.0115(5) -0.0020(4) -0.0022(4)
C64 0.0217(5) 0.0284(6) 0.0215(5) -0.0077(4) 0.0001(4) 0.0022(4)
C65 0.0278(6) 0.0234(5) 0.0267(6) -0.0081(4) -0.0009(4) -0.0009(4)
C66 0.0236(5) 0.0268(6) 0.0255(5) -0.0099(4) -0.0031(4) -0.0006(4)
C71 0.0222(5) 0.0315(6) 0.0219(5) -0.0058(5) -0.0001(4) 0.0009(4)
C72 0.0303(6) 0.0372(7) 0.0279(6) -0.0112(5) -0.0036(5) 0.0024(5)
C73 0.0311(6) 0.0490(8) 0.0253(6) -0.0102(5) -0.0053(5) 0.0004(6)
C74 0.0275(6) 0.0423(7) 0.0249(6) 0.0017(5) -0.0032(5) 0.0037(5)
C75 0.0310(6) 0.0302(6) 0.0334(6) -0.0027(5) -0.0002(5) 0.0025(5)
C76 0.0283(6) 0.0306(6) 0.0273(6) -0.0069(5) -0.0023(5) 0.0000(5)

loop_
_atom_type_symbol
_atom_type_description
_atom_type_scat_dispersion_real
_atom_type_scat_dispersion_imag
_atom_type_scat_source
C C 0.0033 0.0016 'International Tables Vol C Tables 4.2.6.8 and 6.1.1.4'
H H 0.0000 0.0000 'International Tables Vol C Tables 4.2.6.8 and 6.1.1.4'
B B 0.0013 0.0007 'International Tables Vol C Tables 4.2.6.8 and 6.1.1.4'

loop_
_geom_angle_atom_site_label_1
_geom_angle_atom_site_label_2
_geom_angle_atom_site_label_3
_geom_angle
C61 B1 C4 127.79(10)
C61 B1 C1 127.49(10)
C4 B1 C1 104.61(9)
C2 C1 C11 124.63(10)
C2 C1 B1 106.34(9)
C11 C1 B1 129.03(10)
C1 C2 C21 127.82(10)
C1 C2 C3 111.21(10)
C21 C2 C3 120.94(9)
C4 C3 C31 127.13(10)
C4 C3 C2 111.39(10)
C31 C3 C2 121.43(9)
C3 C4 C41 124.92(10)
C3 C4 B1 106.29(9)
C41 C4 B1 128.43(10)
C16 C11 C12 118.25(11)
C16 C11 C1 121.22(11)
C12 C11 C1 120.53(10)
C13 C12 C11 120.90(12)
C13 C12 H12 119.5
C11 C12 H12 119.5
C14 C13 C12 120.25(12)
C14 C13 H13 119.9
C12 C13 H13 119.9
C13 C14 C15 119.60(12)
C13 C14 H14 120.2
C15 C14 H14 120.2
C14 C15 C16 120.36(12)
C14 C15 H15 119.8
C16 C15 H15 119.8
C15 C16 C11 120.65(12)
C15 C16 H16 119.7
C11 C16 H16 119.7
C22 C21 C26 118.66(11)
C22 C21 C2 121.25(10)
C26 C21 C2 120.05(10)
C23 C22 C21 120.58(11)
C23 C22 H22 119.7
C21 C22 H22 119.7
C24 C23 C22 119.82(12)
C24 C23 H23 120.1
C22 C23 H23 120.1
C23 C24 C25 120.23(11)
C23 C24 H24 119.9
C25 C24 H24 119.9
C24 C25 C26 119.91(12)
C24 C25 H25 120.0
C26 C25 H25 120.0
C25 C26 C21 120.75(12)
C25 C26 H26 119.6
C21 C26 H26 119.6
C36 C31 C32 118.68(10)
C36 C31 C3 120.25(10)
C32 C31 C3 121.06(10)
C33 C32 C31 120.39(12)
C33 C32 H32 119.8
C31 C32 H32 119.8
C34 C33 C32 120.28(12)
C34 C33 H33 119.9
C32 C33 H33 119.9
C33 C34 C35 119.81(11)
C33 C34 H34 120.1
C35 C34 H34 120.1
C36 C35 C34 120.07(12)
C36 C35 H35 120.0
C34 C35 H35 120.0
C35 C36 C31 120.75(11)
C35 C36 H36 119.6
C31 C36 H36 119.6
C46 C41 C42 117.39(10)
C46 C41 C4 121.06(10)
C42 C41 C4 121.51(10)
C43 C42 C41 121.04(12)
C43 C42 H42 119.5
C41 C42 H42 119.5
C44 C43 C42 120.55(12)
C44 C43 H43 119.7
C42 C43 H43 119.7
C43 C44 C45 119.05(11)
C43 C44 H44 120.5
C45 C44 H44 120.5
C46 C45 C44 120.57(12)
C46 C45 H45 119.7
C44 C45 H45 119.7
C45 C46 C41 121.38(11)
C45 C46 H46 119.3
C41 C46 H46 119.3
C66 C61 C62 116.61(10)
C66 C61 B1 122.93(10)
C62 C61 B1 120.45(10)
C63 C62 C61 121.77(10)
C63 C62 H62 119.1
C61 C62 H62 119.1
C62 C63 C64 121.10(10)
C62 C63 H63 119.4
C64 C63 H63 119.4
C65 C64 C63 117.78(10)
C65 C64 C71 121.58(10)
C63 C64 C71 120.64(10)
C66 C65 C64 121.03(11)
C66 C65 H65 119.5
C64 C65 H65 119.5
C65 C66 C61 121.64(10)
C65 C66 H66 119.2
C61 C66 H66 119.2
C76 C71 C72 117.75(11)
C76 C71 C64 121.65(10)
C72 C71 C64 120.59(11)
C73 C72 C71 120.90(12)
C73 C72 H72 119.6
C71 C72 H72 119.6
C74 C73 C72 120.57(12)
C74 C73 H73 119.7
C72 C73 H73 119.7
C73 C74 C75 119.43(11)
C73 C74 H74 120.3
C75 C74 H74 120.3
C74 C75 C76 120.18(12)
C74 C75 H75 119.9
C76 C75 H75 119.9
C75 C76 C71 121.16(12)
C75 C76 H76 119.4
C71 C76 H76 119.4

loop_
_geom_bond_atom_site_label_1
_geom_bond_atom_site_label_2
_geom_bond_distance
B1 C61 1.5466(16)
B1 C4 1.5850(16)
B1 C1 1.5863(16)
C1 C2 1.3547(16)
C1 C11 1.4805(15)
C2 C21 1.4800(15)
C2 C3 1.5253(15)
C3 C4 1.3541(16)
C3 C31 1.4796(15)
C4 C41 1.4808(15)
C11 C16 1.3949(16)
C11 C12 1.3985(17)
C12 C13 1.3858(17)
C12 H12 0.9500
C13 C14 1.382(2)
C13 H13 0.9500
C14 C15 1.386(2)
C14 H14 0.9500
C15 C16 1.3885(18)
C15 H15 0.9500
C16 H16 0.9500
C21 C22 1.3923(16)
C21 C26 1.3925(16)
C22 C23 1.3899(17)
C22 H22 0.9500
C23 C24 1.3803(19)
C23 H23 0.9500
C24 C25 1.383(2)
C24 H24 0.9500
C25 C26 1.3832(18)
C25 H25 0.9500
C26 H26 0.9500
C31 C36 1.3919(16)
C31 C32 1.3955(16)
C32 C33 1.3862(17)
C32 H32 0.9500
C33 C34 1.382(2)
C33 H33 0.9500
C34 C35 1.3842(19)
C34 H34 0.9500
C35 C36 1.3838(17)
C35 H35 0.9500
C36 H36 0.9500
C41 C46 1.3945(16)
C41 C42 1.3948(17)
C42 C43 1.3891(17)
C42 H42 0.9500
C43 C44 1.378(2)
C43 H43 0.9500
C44 C45 1.382(2)
C44 H44 0.9500
C45 C46 1.3795(17)
C45 H45 0.9500
C46 H46 0.9500
C61 C66 1.4068(16)
C61 C62 1.4072(15)
C62 C63 1.3790(16)
C62 H62 0.9500
C63 C64 1.3994(16)
C63 H63 0.9500
C64 C65 1.3987(16)
C64 C71 1.4866(15)
C65 C66 1.3842(16)
C65 H65 0.9500
C66 H66 0.9500
C71 C76 1.3954(17)
C71 C72 1.3997(17)
C72 C73 1.3850(17)
C72 H72 0.9500
C73 C74 1.380(2)
C73 H73 0.9500
C74 C75 1.3854(19)
C74 H74 0.9500
C75 C76 1.3874(17)
C75 H75 0.9500
C76 H76 0.9500

loop_
_geom_torsion_atom_site_label_1
_geom_torsion_atom_site_label_2
_geom_torsion_atom_site_label_3
_geom_torsion_atom_site_label_4
_geom_torsion
C61 B1 C1 C2 172.67(11)
C4 B1 C1 C2 -3.75(12)
C61 B1 C1 C11 -7.87(19)
C4 B1 C1 C11 175.71(11)
C11 C1 C2 C21 5.05(19)
B1 C1 C2 C21 -175.46(11)
C11 C1 C2 C3 -177.17(10)
B1 C1 C2 C3 2.32(12)
C1 C2 C3 C4 0.26(14)
C21 C2 C3 C4 178.22(10)
C1 C2 C3 C31 -177.58(10)
C21 C2 C3 C31 0.38(16)
C31 C3 C4 C41 1.39(19)
C2 C3 C4 C41 -176.29(10)
C31 C3 C4 B1 174.99(10)
C2 C3 C4 B1 -2.70(12)
C61 B1 C4 C3 -172.50(11)
C1 B1 C4 C3 3.90(12)
C61 B1 C4 C41 0.79(19)
C1 B1 C4 C41 177.19(11)
C2 C1 C11 C16 -126.84(13)
B1 C1 C11 C16 53.79(17)
C2 C1 C11 C12 54.09(17)
B1 C1 C11 C12 -125.28(13)
C16 C11 C12 C13 -0.14(18)
C1 C11 C12 C13 178.96(11)
C11 C12 C13 C14 0.2(2)
C12 C13 C14 C15 0.1(2)
C13 C14 C15 C16 -0.4(2)
C14 C15 C16 C11 0.4(2)
C12 C11 C16 C15 -0.17(18)
C1 C11 C16 C15 -179.26(11)
C1 C2 C21 C22 -131.59(13)
C3 C2 C21 C22 50.83(15)
C1 C2 C21 C26 50.57(17)
C3 C2 C21 C26 -127.02(12)
C26 C21 C22 C23 0.29(17)
C2 C21 C22 C23 -177.59(10)
C21 C22 C23 C24 1.70(18)
C22 C23 C24 C25 -2.31(18)
C23 C24 C25 C26 0.94(19)
C24 C25 C26 C21 1.08(19)
C22 C21 C26 C25 -1.67(18)
C2 C21 C26 C25 176.23(11)
C4 C3 C31 C36 -119.90(13)
C2 C3 C31 C36 57.58(15)
C4 C3 C31 C32 58.81(17)
C2 C3 C31 C32 -123.71(12)
C36 C31 C32 C33 0.03(17)
C3 C31 C32 C33 -178.71(11)
C31 C32 C33 C34 1.01(19)
C32 C33 C34 C35 -0.7(2)
C33 C34 C35 C36 -0.7(2)
C34 C35 C36 C31 1.76(19)
C32 C31 C36 C35 -1.40(17)
C3 C31 C36 C35 177.34(11)
C3 C4 C41 C46 43.19(17)
B1 C4 C41 C46 -128.95(12)
C3 C4 C41 C42 -139.23(12)
B1 C4 C41 C42 48.62(17)
C46 C41 C42 C43 -0.47(18)
C4 C41 C42 C43 -178.13(11)
C41 C42 C43 C44 1.3(2)
C42 C43 C44 C45 -1.0(2)
C43 C44 C45 C46 0.1(2)
C44 C45 C46 C41 0.73(19)
C42 C41 C46 C45 -0.52(17)
C4 C41 C46 C45 177.15(11)
C4 B1 C61 C66 27.58(18)
C1 B1 C61 C66 -148.03(12)
C4 B1 C61 C62 -150.93(11)
C1 B1 C61 C62 33.46(17)
C66 C61 C62 C63 -1.86(16)
B1 C61 C62 C63 176.74(10)
C61 C62 C63 C64 2.80(17)
C62 C63 C64 C65 -1.20(16)
C62 C63 C64 C71 178.84(10)
C63 C64 C65 C66 -1.24(16)
C71 C64 C65 C66 178.72(10)
C64 C65 C66 C61 2.16(17)
C62 C61 C66 C65 -0.60(16)
B1 C61 C66 C65 -179.16(10)
C65 C64 C71 C76 -27.39(16)
C63 C64 C71 C76 152.57(11)
C65 C64 C71 C72 152.69(11)
C63 C64 C71 C72 -27.35(16)
C76 C71 C72 C73 -0.94(18)
C64 C71 C72 C73 178.98(11)
C71 C72 C73 C74 0.44(19)
C72 C73 C74 C75 0.60(19)
C73 C74 C75 C76 -1.11(19)
C74 C75 C76 C71 0.60(19)
C72 C71 C76 C75 0.42(18)
C64 C71 C76 C75 -179.50(11)

loop_
_platon_squeeze_void_nr
_platon_squeeze_void_average_x
_platon_squeeze_void_average_y
_platon_squeeze_void_average_z
_platon_squeeze_void_volume
_platon_squeeze_void_count_electrons
_platon_squeeze_void_content
1 0.500 1.000 1.000 121 42 ' '
